data_4119926
loop_
_publ_author_name
'Michael P. Boone'
'Douglas W. Stephan'

_publ_section_title
;
 A Ru-\h6-Arene Complex as a C-Based Lewis Acid in the Activation of
 Hydrogen and Hydrogenation Catalysis
;
_journal_name_full 'Journal of the American Chemical Society'
_journal_page_first 8508
_journal_page_last 8511
_journal_paper_doi 10.1021/ja403912n
_journal_volume 135
_journal_year 2013
_chemical_formula_sum 'C42 H33 B Cl2 P2 Ru'
_chemical_formula_weight 782.40
_chemical_name_systematic
; 
 ? 
;
_space_group_IT_number 14
_symmetry_cell_setting monoclinic
_symmetry_space_group_name_Hall '-P 2ybc'
_symmetry_space_group_name_H-M 'P 1 21/c 1'
_atom_sites_solution_hydrogens geom
_atom_sites_solution_primary direct
_atom_sites_solution_secondary difmap
_audit_creation_method SHELXL-97
_cell_angle_alpha 90.00
_cell_angle_beta 106.406(2)
_cell_angle_gamma 90.00
_cell_formula_units_Z 4
_cell_length_a 18.6914(10)
_cell_length_b 10.6191(5)
_cell_length_c 17.3286(8)
_cell_measurement_reflns_used 5397
_cell_measurement_temperature 150(2)
_cell_measurement_theta_max 26.52
_cell_measurement_theta_min 2.38
_cell_volume 3299.4(3)
_computing_cell_refinement 'Bruker SAINT'
_computing_data_collection 'Bruker APEX2'
_computing_data_reduction 'Bruker SAINT'
_computing_molecular_graphics 'Bruker SHELXTL'
_computing_publication_material 'Bruker SHELXTL'
_computing_structure_refinement 'SHELXL-97 (Sheldrick, 2008)'
_computing_structure_solution 'SHELXS-97 (Sheldrick, 2008)'
_diffrn_ambient_temperature 150(2)
_diffrn_measured_fraction_theta_full 0.993
_diffrn_measured_fraction_theta_max 0.993
_diffrn_measurement_device_type 'Bruker APEX-II CCD'
_diffrn_measurement_method '\f and \w scans'
_diffrn_radiation_monochromator graphite
_diffrn_radiation_source 'fine-focus sealed tube'
_diffrn_radiation_type MoK\a
_diffrn_radiation_wavelength 0.71073
_diffrn_reflns_av_R_equivalents 0.0593
_diffrn_reflns_av_sigmaI/netI 0.0638
_diffrn_reflns_limit_h_max 24
_diffrn_reflns_limit_h_min -17
_diffrn_reflns_limit_k_max 13
_diffrn_reflns_limit_k_min -12
_diffrn_reflns_limit_l_max 17
_diffrn_reflns_limit_l_min -22
_diffrn_reflns_number 29220
_diffrn_reflns_theta_full 27.52
_diffrn_reflns_theta_max 27.52
_diffrn_reflns_theta_min 2.23
_exptl_absorpt_coefficient_mu 0.767
_exptl_absorpt_correction_T_max 0.8936
_exptl_absorpt_correction_T_min 0.8743
_exptl_absorpt_correction_type multi-scan
_exptl_absorpt_process_details SADABS
_exptl_crystal_colour red
_exptl_crystal_density_diffrn 1.575
_exptl_crystal_description Block
_exptl_crystal_F_000 1592
_exptl_crystal_size_max 0.18
_exptl_crystal_size_mid 0.15
_exptl_crystal_size_min 0.15
_refine_diff_density_max 1.399
_refine_diff_density_min -0.810
_refine_diff_density_rms 0.116
_refine_ls_extinction_method none
_refine_ls_goodness_of_fit_ref 1.066
_refine_ls_hydrogen_treatment constr
_refine_ls_matrix_type full
_refine_ls_number_parameters 433
_refine_ls_number_reflns 7547
_refine_ls_number_restraints 0
_refine_ls_restrained_S_all 1.066
_refine_ls_R_factor_all 0.0726
_refine_ls_R_factor_gt 0.0493
_refine_ls_shift/su_max 0.000
_refine_ls_shift/su_mean 0.000
_refine_ls_structure_factor_coef Fsqd
_refine_ls_weighting_details 'calc w=1/[\s^2^(Fo^2^)+(0.0451P)^2^+6.9324P] where P=(Fo^2^+2Fc^2^)/3'
_refine_ls_weighting_scheme calc
_refine_ls_wR_factor_gt 0.1097
_refine_ls_wR_factor_ref 0.1190
_reflns_number_gt 5743
_reflns_number_total 7547
_reflns_threshold_expression >2sigma(I)
_cod_data_source_file ja403912n_si_002_1.cif
_cod_data_source_block sad
_cod_database_code 4119926

loop_
_symmetry_equiv_pos_as_xyz
'x, y, z'
'-x, y+1/2, -z+1/2'
'-x, -y, -z'
'x, -y-1/2, z-1/2'

loop_
_atom_site_label
_atom_site_type_symbol
_atom_site_fract_x
_atom_site_fract_y
_atom_site_fract_z
_atom_site_U_iso_or_equiv
_atom_site_adp_type
_atom_site_occupancy
_atom_site_symmetry_multiplicity
_atom_site_calc_flag
_atom_site_refinement_flags
Ru1 Ru 0.268282(17) 0.32936(3) 0.148507(17) 0.01465(9) Uani 1 1 d .
Cl1 Cl 0.49283(5) 0.14359(10) 0.11166(6) 0.0254(2) Uani 1 1 d .
Cl2 Cl 0.15551(5) 0.42140(10) 0.16709(6) 0.0223(2) Uani 1 1 d .
P1 P 0.28758(6) 0.48939(10) 0.06544(6) 0.0166(2) Uani 1 1 d .
P2 P 0.20173(5) 0.20292(9) 0.04085(6) 0.0150(2) Uani 1 1 d .
C1 C 0.3719(2) 0.2348(4) 0.1548(2) 0.0190(8) Uani 1 1 d .
C2 C 0.3895(2) 0.3515(4) 0.1963(2) 0.0176(8) Uani 1 1 d .
H2 H 0.4213 0.4090 0.1798 0.021 Uiso 1 1 calc R
C3 C 0.3610(2) 0.3848(4) 0.2618(2) 0.0201(9) Uani 1 1 d .
H3 H 0.3755 0.4621 0.2895 0.024 Uiso 1 1 calc R
C4 C 0.3121(2) 0.3041(4) 0.2850(2) 0.0232(9) Uani 1 1 d .
H4 H 0.2896 0.3297 0.3253 0.028 Uiso 1 1 calc R
C5 C 0.2958(2) 0.1843(4) 0.2489(2) 0.0224(9) Uani 1 1 d .
H5 H 0.2645 0.1272 0.2664 0.027 Uiso 1 1 calc R
C6 C 0.3270(2) 0.1508(4) 0.1861(2) 0.0212(9) Uani 1 1 d .
H6 H 0.3177 0.0688 0.1637 0.025 Uiso 1 1 calc R
C7 C 0.3932(2) 0.3329(4) 0.0157(2) 0.0182(8) Uani 1 1 d .
C8 C 0.3536(2) 0.4483(4) 0.0091(2) 0.0187(8) Uani 1 1 d .
C9 C 0.3273(2) 0.6295(4) 0.1263(2) 0.0207(9) Uani 1 1 d .
C10 C 0.3829(3) 0.7032(4) 0.1111(3) 0.0283(10) Uani 1 1 d .
H10 H 0.4040 0.6798 0.0694 0.034 Uiso 1 1 calc R
C11 C 0.4087(3) 0.8122(4) 0.1567(3) 0.0337(11) Uani 1 1 d .
H11 H 0.4466 0.8623 0.1454 0.040 Uiso 1 1 calc R
C12 C 0.3792(3) 0.8452(4) 0.2162(3) 0.0386(13) Uani 1 1 d .
H12 H 0.3968 0.9186 0.2470 0.046 Uiso 1 1 calc R
C13 C 0.3226(3) 0.7723(4) 0.2333(2) 0.0315(11) Uani 1 1 d .
H13 H 0.3018 0.7968 0.2751 0.038 Uiso 1 1 calc R
C14 C 0.2978(3) 0.6654(4) 0.1892(2) 0.0274(10) Uani 1 1 d .
H14 H 0.2603 0.6152 0.2013 0.033 Uiso 1 1 calc R
C15 C 0.2097(2) 0.5630(4) -0.0101(2) 0.0186(8) Uani 1 1 d .
C16 C 0.1958(2) 0.5424(4) -0.0923(2) 0.0234(9) Uani 1 1 d .
H16 H 0.2267 0.4862 -0.1112 0.028 Uiso 1 1 calc R
C17 C 0.1374(3) 0.6031(4) -0.1468(3) 0.0307(11) Uani 1 1 d .
H17 H 0.1286 0.5889 -0.2028 0.037 Uiso 1 1 calc R
C18 C 0.0915(3) 0.6844(4) -0.1201(3) 0.0299(10) Uani 1 1 d .
H18 H 0.0517 0.7265 -0.1575 0.036 Uiso 1 1 calc R
C19 C 0.1043(2) 0.7038(4) -0.0383(3) 0.0285(10) Uani 1 1 d .
H19 H 0.0726 0.7583 -0.0194 0.034 Uiso 1 1 calc R
C20 C 0.1629(2) 0.6439(4) 0.0158(3) 0.0239(9) Uani 1 1 d .
H20 H 0.1714 0.6584 0.0718 0.029 Uiso 1 1 calc R
C21 C 0.3642(2) 0.5435(4) -0.0439(2) 0.0250(9) Uani 1 1 d .
H21 H 0.3376 0.6205 -0.0470 0.030 Uiso 1 1 calc R
C22 C 0.4114(2) 0.5285(4) -0.0907(2) 0.0279(10) Uani 1 1 d .
H22 H 0.4200 0.5955 -0.1234 0.034 Uiso 1 1 calc R
C23 C 0.4465(2) 0.4140(5) -0.0896(2) 0.0275(10) Uani 1 1 d .
H23 H 0.4767 0.3995 -0.1245 0.033 Uiso 1 1 calc R
C24 C 0.4377(2) 0.3198(4) -0.0374(2) 0.0237(9) Uani 1 1 d .
H24 H 0.4630 0.2422 -0.0375 0.028 Uiso 1 1 calc R
C25 C 0.3374(2) 0.1027(4) 0.0158(2) 0.0169(8) Uani 1 1 d .
C26 C 0.2589(2) 0.0951(3) -0.0004(2) 0.0156(8) Uani 1 1 d .
C27 C 0.1348(2) 0.2713(4) -0.0481(2) 0.0175(8) Uani 1 1 d .
C28 C 0.0797(2) 0.3538(4) -0.0380(2) 0.0197(8) Uani 1 1 d .
H28 H 0.0800 0.3793 0.0146 0.024 Uiso 1 1 calc R
C29 C 0.0248(2) 0.3986(4) -0.1034(2) 0.0230(9) Uani 1 1 d .
H29 H -0.0136 0.4510 -0.0952 0.028 Uiso 1 1 calc R
C30 C 0.0255(2) 0.3676(4) -0.1813(2) 0.0248(9) Uani 1 1 d .
H30 H -0.0120 0.3990 -0.2263 0.030 Uiso 1 1 calc R
C31 C 0.0814(2) 0.2904(4) -0.1921(2) 0.0258(10) Uani 1 1 d .
H31 H 0.0826 0.2701 -0.2451 0.031 Uiso 1 1 calc R
C32 C 0.1358(2) 0.2421(4) -0.1267(2) 0.0203(8) Uani 1 1 d .
H32 H 0.1738 0.1891 -0.1353 0.024 Uiso 1 1 calc R
C33 C 0.1430(2) 0.0916(4) 0.0786(2) 0.0181(8) Uani 1 1 d .
C34 C 0.0724(2) 0.1260(4) 0.0818(2) 0.0231(9) Uani 1 1 d .
H34 H 0.0540 0.2079 0.0650 0.028 Uiso 1 1 calc R
C35 C 0.0278(2) 0.0410(4) 0.1099(2) 0.0264(10) Uani 1 1 d .
H35 H -0.0209 0.0652 0.1106 0.032 Uiso 1 1 calc R
C36 C 0.0537(2) -0.0751(4) 0.1358(2) 0.0247(9) Uani 1 1 d .
H36 H 0.0229 -0.1327 0.1537 0.030 Uiso 1 1 calc R
C37 C 0.1251(2) -0.1092(4) 0.1361(3) 0.0271(10) Uani 1 1 d .
H37 H 0.1440 -0.1894 0.1565 0.033 Uiso 1 1 calc R
C38 C 0.1695(2) -0.0285(4) 0.1073(2) 0.0217(9) Uani 1 1 d .
H38 H 0.2181 -0.0542 0.1068 0.026 Uiso 1 1 calc R
C39 C 0.2184(2) -0.0005(4) -0.0502(2) 0.0207(8) Uani 1 1 d .
H39 H 0.1659 -0.0049 -0.0594 0.025 Uiso 1 1 calc R
C40 C 0.2535(2) -0.0885(4) -0.0861(2) 0.0231(9) Uani 1 1 d .
H40 H 0.2253 -0.1526 -0.1194 0.028 Uiso 1 1 calc R
C41 C 0.3296(2) -0.0825(4) -0.0732(2) 0.0177(8) Uani 1 1 d .
H41 H 0.3541 -0.1413 -0.0984 0.021 Uiso 1 1 calc R
C42 C 0.3706(2) 0.0113(4) -0.0226(2) 0.0187(8) Uani 1 1 d .
H42 H 0.4231 0.0136 -0.0137 0.022 Uiso 1 1 calc R
B1 B 0.3910(2) 0.2088(4) 0.0720(3) 0.0176(9) Uani 1 1 d .

loop_
_atom_site_aniso_label
_atom_site_aniso_U_11
_atom_site_aniso_U_22
_atom_site_aniso_U_33
_atom_site_aniso_U_23
_atom_site_aniso_U_13
_atom_site_aniso_U_12
Ru1 0.01343(16) 0.01676(16) 0.01386(15) 0.00002(12) 0.00402(11) 0.00230(13)
Cl1 0.0131(5) 0.0301(6) 0.0315(5) -0.0050(4) 0.0037(4) 0.0044(4)
Cl2 0.0164(5) 0.0293(5) 0.0224(5) -0.0017(4) 0.0076(4) 0.0055(4)
P1 0.0162(5) 0.0168(5) 0.0162(5) -0.0006(4) 0.0035(4) 0.0001(4)
P2 0.0111(5) 0.0173(5) 0.0171(5) 0.0009(4) 0.0047(4) 0.0005(4)
C1 0.015(2) 0.022(2) 0.0184(18) 0.0004(16) 0.0015(15) 0.0072(17)
C2 0.0090(18) 0.022(2) 0.0197(18) -0.0014(15) 0.0003(15) 0.0046(16)
C3 0.019(2) 0.025(2) 0.0137(18) -0.0028(16) 0.0006(15) 0.0067(17)
C4 0.023(2) 0.028(2) 0.0169(19) 0.0012(16) 0.0034(16) 0.0081(18)
C5 0.024(2) 0.024(2) 0.0163(18) 0.0065(16) 0.0022(16) 0.0010(18)
C6 0.023(2) 0.020(2) 0.0190(19) 0.0035(16) 0.0026(16) 0.0076(17)
C7 0.0121(19) 0.024(2) 0.0177(18) -0.0061(16) 0.0029(15) -0.0044(17)
C8 0.018(2) 0.023(2) 0.0153(18) -0.0033(15) 0.0053(15) -0.0056(17)
C9 0.022(2) 0.0150(19) 0.0208(19) -0.0011(15) -0.0005(16) 0.0011(17)
C10 0.027(2) 0.027(2) 0.027(2) -0.0022(18) 0.0016(18) -0.0026(19)
C11 0.041(3) 0.024(2) 0.029(2) 0.0044(19) -0.002(2) -0.008(2)
C12 0.055(3) 0.017(2) 0.029(2) -0.0006(18) -0.013(2) -0.002(2)
C13 0.044(3) 0.025(2) 0.019(2) -0.0034(18) -0.0022(19) 0.011(2)
C14 0.027(2) 0.025(2) 0.026(2) 0.0007(18) -0.0004(18) 0.007(2)
C15 0.015(2) 0.0146(19) 0.024(2) 0.0039(15) 0.0029(16) -0.0024(16)
C16 0.023(2) 0.025(2) 0.022(2) -0.0006(17) 0.0045(17) -0.0069(18)
C17 0.034(3) 0.033(3) 0.021(2) 0.0042(18) 0.0001(18) -0.013(2)
C18 0.026(2) 0.023(2) 0.032(2) 0.0090(19) -0.0070(19) -0.0034(19)
C19 0.021(2) 0.021(2) 0.039(3) 0.0000(19) 0.0017(19) 0.0027(18)
C20 0.024(2) 0.020(2) 0.025(2) 0.0006(17) 0.0007(17) 0.0005(17)
C21 0.023(2) 0.026(2) 0.024(2) 0.0000(17) 0.0027(17) -0.0017(19)
C22 0.026(2) 0.034(3) 0.023(2) 0.0026(19) 0.0066(18) -0.011(2)
C23 0.021(2) 0.043(3) 0.022(2) -0.0020(19) 0.0110(17) -0.006(2)
C24 0.018(2) 0.029(2) 0.025(2) -0.0059(18) 0.0085(17) -0.0039(19)
C25 0.017(2) 0.0167(19) 0.0179(18) 0.0018(15) 0.0065(15) -0.0010(16)
C26 0.0141(19) 0.0144(18) 0.0205(18) -0.0005(15) 0.0085(15) 0.0002(15)
C27 0.016(2) 0.0158(19) 0.0209(19) 0.0001(15) 0.0059(15) -0.0031(16)
C28 0.020(2) 0.021(2) 0.0190(19) -0.0018(16) 0.0067(16) -0.0021(17)
C29 0.015(2) 0.023(2) 0.028(2) 0.0021(17) 0.0027(17) 0.0022(17)
C30 0.023(2) 0.022(2) 0.023(2) 0.0048(17) -0.0031(17) -0.0024(18)
C31 0.029(2) 0.029(2) 0.0171(19) -0.0017(17) 0.0030(17) -0.007(2)
C32 0.018(2) 0.022(2) 0.0213(19) -0.0021(16) 0.0066(16) -0.0033(17)
C33 0.016(2) 0.021(2) 0.0162(18) -0.0037(15) 0.0044(15) -0.0037(17)
C34 0.018(2) 0.026(2) 0.027(2) 0.0032(17) 0.0078(17) 0.0026(18)
C35 0.016(2) 0.037(3) 0.027(2) -0.0033(19) 0.0088(17) -0.0007(19)
C36 0.027(2) 0.027(2) 0.023(2) -0.0020(17) 0.0099(17) -0.0114(19)
C37 0.029(2) 0.021(2) 0.032(2) 0.0072(18) 0.0118(19) 0.0016(19)
C38 0.014(2) 0.021(2) 0.030(2) -0.0021(17) 0.0063(17) 0.0025(17)
C39 0.018(2) 0.022(2) 0.023(2) -0.0054(17) 0.0080(16) -0.0058(17)
C40 0.028(2) 0.017(2) 0.026(2) -0.0072(16) 0.0099(18) -0.0074(18)
C41 0.020(2) 0.0132(18) 0.024(2) -0.0016(15) 0.0132(16) 0.0013(16)
C42 0.016(2) 0.020(2) 0.0231(19) 0.0001(16) 0.0102(16) 0.0001(17)
B1 0.007(2) 0.017(2) 0.028(2) -0.0016(18) 0.0038(17) 0.0029(17)

loop_
_atom_type_symbol
_atom_type_description
_atom_type_scat_dispersion_real
_atom_type_scat_dispersion_imag
_atom_type_scat_source
C C 0.0033 0.0016 'International Tables Vol C Tables 4.2.6.8 and 6.1.1.4'
H H 0.0000 0.0000 'International Tables Vol C Tables 4.2.6.8 and 6.1.1.4'
B B 0.0013 0.0007 'International Tables Vol C Tables 4.2.6.8 and 6.1.1.4'
P P 0.1023 0.0942 'International Tables Vol C Tables 4.2.6.8 and 6.1.1.4'
Cl Cl 0.1484 0.1585 'International Tables Vol C Tables 4.2.6.8 and 6.1.1.4'
Ru Ru -1.2594 0.8363 'International Tables Vol C Tables 4.2.6.8 and 6.1.1.4'

loop_
_geom_angle_atom_site_label_1
_geom_angle_atom_site_label_2
_geom_angle_atom_site_label_3
_geom_angle
C1 Ru1 C2 38.18(14)
C1 Ru1 C6 38.42(15)
C2 Ru1 C6 66.67(15)
C1 Ru1 C5 68.87(15)
C2 Ru1 C5 78.30(15)
C6 Ru1 C5 36.93(14)
C1 Ru1 C4 80.75(14)
C2 Ru1 C4 65.97(15)
C6 Ru1 C4 65.74(14)
C5 Ru1 C4 36.09(15)
C1 Ru1 C3 68.05(14)
C2 Ru1 C3 36.96(13)
C6 Ru1 C3 76.97(15)
C5 Ru1 C3 64.32(15)
C4 Ru1 C3 35.35(15)
C1 Ru1 P1 94.45(11)
C2 Ru1 P1 80.26(11)
C6 Ru1 P1 131.64(11)
C5 Ru1 P1 158.54(11)
C4 Ru1 P1 130.82(11)
C3 Ru1 P1 97.47(11)
C1 Ru1 P2 92.32(11)
C2 Ru1 P2 128.28(10)
C6 Ru1 P2 81.40(11)
C5 Ru1 P2 100.09(11)
C4 Ru1 P2 135.08(11)
C3 Ru1 P2 157.98(10)
P1 Ru1 P2 93.80(4)
C1 Ru1 Cl2 169.21(11)
C2 Ru1 Cl2 138.60(10)
C6 Ru1 Cl2 133.53(11)
C5 Ru1 Cl2 100.89(11)
C4 Ru1 Cl2 88.89(11)
C3 Ru1 Cl2 104.92(10)
P1 Ru1 Cl2 94.61(4)
P2 Ru1 Cl2 92.90(4)
C8 P1 C15 103.86(18)
C8 P1 C9 105.82(19)
C15 P1 C9 100.01(18)
C8 P1 Ru1 113.78(14)
C15 P1 Ru1 121.55(13)
C9 P1 Ru1 110.04(13)
C27 P2 C26 104.61(17)
C27 P2 C33 102.53(17)
C26 P2 C33 101.91(18)
C27 P2 Ru1 121.49(13)
C26 P2 Ru1 115.36(13)
C33 P2 Ru1 108.54(12)
C2 C1 C6 115.3(4)
C2 C1 B1 121.7(4)
C6 C1 B1 122.5(4)
C2 C1 Ru1 72.3(2)
C6 C1 Ru1 72.2(2)
B1 C1 Ru1 117.4(3)
C1 C2 C3 122.2(4)
C1 C2 Ru1 69.5(2)
C3 C2 Ru1 75.5(2)
C1 C2 H2 118.9
C3 C2 H2 118.9
Ru1 C2 H2 128.4
C4 C3 C2 120.0(4)
C4 C3 Ru1 72.0(2)
C2 C3 Ru1 67.5(2)
C4 C3 H3 120.0
C2 C3 H3 120.0
Ru1 C3 H3 133.7
C3 C4 C5 120.2(4)
C3 C4 Ru1 72.6(2)
C5 C4 Ru1 71.2(2)
C3 C4 H4 119.9
C5 C4 H4 119.9
Ru1 C4 H4 128.5
C4 C5 C6 118.8(4)
C4 C5 Ru1 72.7(2)
C6 C5 Ru1 68.6(2)
C4 C5 H5 120.6
C6 C5 H5 120.6
Ru1 C5 H5 130.6
C5 C6 C1 123.2(4)
C5 C6 Ru1 74.5(2)
C1 C6 Ru1 69.3(2)
C5 C6 H6 118.4
C1 C6 H6 118.4
Ru1 C6 H6 130.7
C24 C7 C8 115.0(4)
C24 C7 B1 115.2(4)
C8 C7 B1 129.7(3)
C21 C8 C7 120.2(4)
C21 C8 P1 114.5(3)
C7 C8 P1 125.3(3)
C10 C9 C14 118.3(4)
C10 C9 P1 123.2(3)
C14 C9 P1 118.5(3)
C9 C10 C11 121.0(4)
C9 C10 H10 119.5
C11 C10 H10 119.5
C12 C11 C10 119.7(5)
C12 C11 H11 120.2
C10 C11 H11 120.2
C11 C12 C13 120.8(4)
C11 C12 H12 119.6
C13 C12 H12 119.6
C14 C13 C12 119.5(5)
C14 C13 H13 120.2
C12 C13 H13 120.2
C13 C14 C9 120.7(5)
C13 C14 H14 119.7
C9 C14 H14 119.7
C20 C15 C16 118.5(4)
C20 C15 P1 118.6(3)
C16 C15 P1 122.9(3)
C17 C16 C15 120.5(4)
C17 C16 H16 119.8
C15 C16 H16 119.8
C18 C17 C16 120.4(4)
C18 C17 H17 119.8
C16 C17 H17 119.8
C19 C18 C17 119.4(4)
C19 C18 H18 120.3
C17 C18 H18 120.3
C20 C19 C18 120.1(4)
C20 C19 H19 120.0
C18 C19 H19 120.0
C19 C20 C15 121.2(4)
C19 C20 H20 119.4
C15 C20 H20 119.4
C22 C21 C8 122.2(4)
C22 C21 H21 118.9
C8 C21 H21 118.9
C21 C22 C23 118.6(4)
C21 C22 H22 120.7
C23 C22 H22 120.7
C22 C23 C24 120.1(4)
C22 C23 H23 119.9
C24 C23 H23 119.9
C23 C24 C7 123.6(4)
C23 C24 H24 118.2
C7 C24 H24 118.2
C42 C25 C26 115.7(3)
C42 C25 B1 118.5(3)
C26 C25 B1 125.7(3)
C39 C26 C25 120.7(3)
C39 C26 P2 114.6(3)
C25 C26 P2 124.7(3)
C28 C27 C32 118.1(4)
C28 C27 P2 119.6(3)
C32 C27 P2 122.3(3)
C29 C28 C27 121.0(4)
C29 C28 H28 119.5
C27 C28 H28 119.5
C28 C29 C30 120.4(4)
C28 C29 H29 119.8
C30 C29 H29 119.8
C31 C30 C29 119.1(4)
C31 C30 H30 120.5
C29 C30 H30 120.5
C30 C31 C32 121.0(4)
C30 C31 H31 119.5
C32 C31 H31 119.5
C31 C32 C27 120.2(4)
C31 C32 H32 119.9
C27 C32 H32 119.9
C34 C33 C38 117.9(4)
C34 C33 P2 120.8(3)
C38 C33 P2 121.2(3)
C33 C34 C35 120.6(4)
C33 C34 H34 119.7
C35 C34 H34 119.7
C36 C35 C34 120.6(4)
C36 C35 H35 119.7
C34 C35 H35 119.7
C35 C36 C37 119.6(4)
C35 C36 H36 120.2
C37 C36 H36 120.2
C38 C37 C36 121.0(4)
C38 C37 H37 119.5
C36 C37 H37 119.5
C37 C38 C33 120.2(4)
C37 C38 H38 119.9
C33 C38 H38 119.9
C40 C39 C26 121.4(4)
C40 C39 H39 119.3
C26 C39 H39 119.3
C41 C40 C39 119.7(4)
C41 C40 H40 120.2
C39 C40 H40 120.2
C40 C41 C42 119.4(4)
C40 C41 H41 120.3
C42 C41 H41 120.3
C41 C42 C25 123.1(4)
C41 C42 H42 118.4
C25 C42 H42 118.4
C1 B1 C25 113.5(3)
C1 B1 C7 116.3(3)
C25 B1 C7 108.2(3)
C1 B1 Cl1 100.8(3)
C25 B1 Cl1 109.7(3)
C7 B1 Cl1 107.8(3)

loop_
_geom_bond_atom_site_label_1
_geom_bond_atom_site_label_2
_geom_bond_distance
Ru1 C1 2.157(4)
Ru1 C2 2.194(4)
Ru1 C6 2.195(4)
Ru1 C5 2.271(4)
Ru1 C4 2.290(4)
Ru1 C3 2.299(4)
Ru1 P1 2.3202(10)
Ru1 P2 2.3493(10)
Ru1 Cl2 2.4260(10)
Cl1 B1 1.958(4)
P1 C8 1.830(4)
P1 C15 1.835(4)
P1 C9 1.854(4)
P2 C27 1.838(4)
P2 C26 1.842(4)
P2 C33 1.853(4)
C1 C2 1.424(5)
C1 C6 1.432(6)
C1 B1 1.597(6)
C2 C3 1.428(5)
C2 H2 0.9500
C3 C4 1.394(6)
C3 H3 0.9500
C4 C5 1.413(6)
C4 H4 0.9500
C5 C6 1.417(6)
C5 H5 0.9500
C6 H6 0.9500
C7 C24 1.409(5)
C7 C8 1.420(6)
C7 B1 1.647(6)
C8 C21 1.417(6)
C9 C10 1.384(6)
C9 C14 1.406(6)
C10 C11 1.407(6)
C10 H10 0.9500
C11 C12 1.345(7)
C11 H11 0.9500
C12 C13 1.409(7)
C12 H12 0.9500
C13 C14 1.374(6)
C13 H13 0.9500
C14 H14 0.9500
C15 C20 1.388(6)
C15 C16 1.392(5)
C16 C17 1.385(6)
C16 H16 0.9500
C17 C18 1.385(7)
C17 H17 0.9500
C18 C19 1.384(6)
C18 H18 0.9500
C19 C20 1.380(6)
C19 H19 0.9500
C20 H20 0.9500
C21 C22 1.366(6)
C21 H21 0.9500
C22 C23 1.378(7)
C22 H22 0.9500
C23 C24 1.389(6)
C23 H23 0.9500
C24 H24 0.9500
C25 C42 1.415(5)
C25 C26 1.417(5)
C25 B1 1.635(6)
C26 C39 1.407(5)
C27 C28 1.400(6)
C27 C32 1.402(5)
C28 C29 1.380(5)
C28 H28 0.9500
C29 C30 1.392(6)
C29 H29 0.9500
C30 C31 1.383(6)
C30 H30 0.9500
C31 C32 1.390(6)
C31 H31 0.9500
C32 H32 0.9500
C33 C34 1.386(6)
C33 C38 1.408(6)
C34 C35 1.405(6)
C34 H34 0.9500
C35 C36 1.353(6)
C35 H35 0.9500
C36 C37 1.383(6)
C36 H36 0.9500
C37 C38 1.380(6)
C37 H37 0.9500
C38 H38 0.9500
C39 C40 1.387(6)
C39 H39 0.9500
C40 C41 1.376(6)
C40 H40 0.9500
C41 C42 1.403(5)
C41 H41 0.9500
C42 H42 0.9500
